data_1565312
loop_
_publ_author_name
'Salonen, Pasi'
'Peuronen, Anssi'
'Lehtonen, Ari'

_publ_section_title
;
 Bioinspired Mo, W and V complexes bearing a highly
 hydroxyl-functionalized Schiff base ligand
;
_journal_name_full 'Inorganica Chimica Acta'
_journal_page_first 119414
_journal_paper_doi 10.1016/j.ica.2020.119414
_journal_volume 503
_journal_year 2020
_chemical_formula_moiety 'C38 H56 N2 O10 V2, 2(C2 H3 N)'
_chemical_formula_sum 'C42 H62 N4 O10 V2'
_chemical_formula_weight 884.83
_space_group_crystal_system monoclinic
_space_group_IT_number 14
_space_group_name_Hall '-P 2ybc'
_space_group_name_H-M_alt 'P 1 21/c 1'
_atom_sites_solution_hydrogens mixed
_atom_sites_solution_primary direct
_cell_angle_alpha 90
_cell_angle_beta 109.853(3)
_cell_angle_gamma 90
_cell_formula_units_Z 2
_cell_length_a 16.5881(5)
_cell_length_b 11.6102(3)
_cell_length_c 12.0429(3)
_cell_measurement_reflns_used 3552
_cell_measurement_temperature 119.98(13)
_cell_measurement_theta_max 28.5650
_cell_measurement_theta_min 2.4940
_cell_volume 2181.51(11)
_computing_cell_refinement 'CrysAlisPro 1.171.39.43c (Rigaku OD, 2018)'
_computing_data_collection 'CrysAlisPro 1.171.39.43c (Rigaku OD, 2018)'
_computing_data_reduction 'CrysAlisPro 1.171.39.43c (Rigaku OD, 2018)'
_computing_molecular_graphics 'Olex2 (Dolomanov et al., 2009)'
_computing_publication_material 'Olex2 (Dolomanov et al., 2009)'
_computing_structure_refinement 'ShelXL (Sheldrick, 2015)'
_computing_structure_solution 'ShelXS (Sheldrick, 2008)'
_diffrn_ambient_environment N~2~
_diffrn_ambient_temperature 119.98(13)
_diffrn_detector 'CCD plate'
_diffrn_detector_area_resol_mean 16.0107
_diffrn_detector_type Eos
_diffrn_measured_fraction_theta_full 0.999
_diffrn_measured_fraction_theta_max 0.965
_diffrn_measurement_details
;
List of Runs (angles in degrees, time in seconds):

  # Type    Start    End  Width  t~exp~   \w     \q     \k     \f   Frames
--------------------------------------------------------------------------
  1  \w     25.00  51.00   1.00    2.50    --  -17.59  77.00-120.00   26
  2  \w    -48.00 -22.00   1.00    2.50    --  -17.59  77.00-120.00   26
  3  \w     -9.00  53.00   1.00    2.50    --   18.69  77.00  90.00   62
  4  \w     -9.00  86.00   1.00    2.50    --   18.69  77.00 -30.00   95
;
_diffrn_measurement_device 'four-circle diffractometer'
_diffrn_measurement_device_type 'SuperNova, Single source at offset/far, Eos'
_diffrn_measurement_method '\w scans'
_diffrn_orient_matrix_type 'CrysAlisPro convention (1999,Acta A55,543-557)'
_diffrn_orient_matrix_UB_11 -0.0069202000
_diffrn_orient_matrix_UB_12 0.0204205000
_diffrn_orient_matrix_UB_13 0.0515816000
_diffrn_orient_matrix_UB_21 -0.0445464000
_diffrn_orient_matrix_UB_22 0.0042877000
_diffrn_orient_matrix_UB_23 -0.0317132000
_diffrn_orient_matrix_UB_31 -0.0057496000
_diffrn_orient_matrix_UB_32 -0.0573908000
_diffrn_orient_matrix_UB_33 0.0160464000
_diffrn_radiation_monochromator mirror
_diffrn_radiation_probe x-ray
_diffrn_radiation_type MoK\a
_diffrn_radiation_wavelength 0.71073
_diffrn_reflns_av_R_equivalents 0.0255
_diffrn_reflns_av_unetI/netI 0.0445
_diffrn_reflns_Laue_measured_fraction_full 0.999
_diffrn_reflns_Laue_measured_fraction_max 0.965
_diffrn_reflns_limit_h_max 21
_diffrn_reflns_limit_h_min -16
_diffrn_reflns_limit_k_max 14
_diffrn_reflns_limit_k_min -14
_diffrn_reflns_limit_l_max 10
_diffrn_reflns_limit_l_min -14
_diffrn_reflns_number 8605
_diffrn_reflns_point_group_measured_fraction_full 0.999
_diffrn_reflns_point_group_measured_fraction_max 0.965
_diffrn_reflns_theta_full 25.242
_diffrn_reflns_theta_max 26.997
_diffrn_reflns_theta_min 2.187
_diffrn_source 'micro-focus sealed X-ray tube'
_diffrn_source_type 'SuperNova (Mo) X-ray Source'
_exptl_absorpt_coefficient_mu 0.488
_exptl_absorpt_correction_T_max 0.898
_exptl_absorpt_correction_T_min 0.859
_exptl_absorpt_correction_type analytical
_exptl_absorpt_process_details
;
CrysAlisPro 1.171.39.43c (Rigaku Oxford Diffraction, 2018)
Analytical numeric absorption correction using a multifaceted crystal
			model based on expressions derived by R.C. Clark & J.S. Reid.
(Clark, R. C. & Reid, J. S. (1995). Acta Cryst. A51, 887-897)
Empirical absorption correction using spherical harmonics,
 implemented in SCALE3 ABSPACK scaling algorithm.
;
_exptl_crystal_colour 'dark orange'
_exptl_crystal_colour_modifier dark
_exptl_crystal_colour_primary orange
_exptl_crystal_density_diffrn 1.347
_exptl_crystal_description block
_exptl_crystal_F_000 936
_exptl_crystal_size_max 0.432
_exptl_crystal_size_mid 0.337
_exptl_crystal_size_min 0.272
_refine_diff_density_max 0.350
_refine_diff_density_min -0.364
_refine_diff_density_rms 0.060
_refine_ls_extinction_coef .
_refine_ls_extinction_method none
_refine_ls_goodness_of_fit_ref 1.033
_refine_ls_hydrogen_treatment mixed
_refine_ls_matrix_type full
_refine_ls_number_parameters 273
_refine_ls_number_reflns 4591
_refine_ls_number_restraints 0
_refine_ls_restrained_S_all 1.033
_refine_ls_R_factor_all 0.0448
_refine_ls_R_factor_gt 0.0364
_refine_ls_shift/su_max 0.001
_refine_ls_shift/su_mean 0.000
_refine_ls_structure_factor_coef Fsqd
_refine_ls_weighting_details 'w=1/[\s^2^(Fo^2^)+(0.0369P)^2^+1.1643P] where P=(Fo^2^+2Fc^2^)/3'
_refine_ls_weighting_scheme calc
_refine_ls_wR_factor_gt 0.0867
_refine_ls_wR_factor_ref 0.0931
_reflns_Friedel_coverage 0.000
_reflns_Friedel_fraction_full .
_reflns_Friedel_fraction_max .
_reflns_number_gt 3926
_reflns_number_total 4591
_reflns_threshold_expression 'I > 2\s(I)'
_cod_data_source_file ICA-2020-503-119414.cif
_cod_data_source_block 3
_cod_database_code 1565312
_chemical_oxdiff_formula C38H56N2O10V2
_shelx_space_group_comment
;
The symmetry employed for this shelxl refinement is uniquely defined
by the following loop, which should always be used as a source of
symmetry information in preference to the above space-group names.
They are only intended as comments.
;
_reflns_odcompleteness_completeness 99.73
_reflns_odcompleteness_iscentric 1
_reflns_odcompleteness_theta 25.97
_olex2_refinement_description
;
1. Fixed Uiso
 At 1.2 times of:
  All C(H) groups, All C(H,H) groups
 At 1.5 times of:
  All C(H,H,H) groups
2.a Secondary CH2 refined with riding coordinates:
 C10(H10A,H10B), C11(H11A,H11B), C12(H12A,H12B)
2.b Aromatic/amide H refined with riding coordinates:
 C3(H3), C5(H5), C7(H7)
2.c Idealised Me refined as rotating group:
 C14(H14A,H14B,H14C), C15(H15A,H15B,H15C), C16(H16A,H16B,H16C), C18(H18A,H18B,
 H18C), C19(H19A,H19B,H19C), C20(H20A,H20B,H20C), C23(H23A,H23B,H23C)
;

loop_
_space_group_symop_operation_xyz
'x, y, z'
'-x, y+1/2, -z+1/2'
'-x, -y, -z'
'x, -y-1/2, z-1/2'

loop_
_atom_site_label
_atom_site_type_symbol
_atom_site_fract_x
_atom_site_fract_y
_atom_site_fract_z
_atom_site_U_iso_or_equiv
_atom_site_adp_type
_atom_site_occupancy
_atom_site_site_symmetry_order
_atom_site_calc_flag
_atom_site_refinement_flags_posn
_atom_site_refinement_flags_adp
_atom_site_refinement_flags_occupancy
_atom_site_disorder_assembly
_atom_site_disorder_group
V1 V 0.04057(2) 0.52600(3) 0.64681(3) 0.01089(10) Uani 1 1 d . . . . .
O1 O 0.13140(7) 0.63026(11) 0.69405(11) 0.0133(3) Uani 1 1 d . . . . .
O2 O 0.05162(8) 0.46219(11) 0.76895(11) 0.0159(3) Uani 1 1 d . . . . .
O3 O -0.02724(7) 0.41349(10) 0.54105(11) 0.0122(3) Uani 1 1 d . . . . .
O4 O 0.23198(9) 0.18792(12) 0.64509(14) 0.0213(3) Uani 1 1 d . . . . .
H4 H 0.2634(17) 0.206(2) 0.709(2) 0.038(8) Uiso 1 1 d . . . . .
O5 O 0.04375(8) 0.37338(11) 0.36178(11) 0.0136(3) Uani 1 1 d . . . . .
N8 N 0.13241(9) 0.41620(12) 0.61240(13) 0.0114(3) Uani 1 1 d . . . . .
C1 C 0.21249(11) 0.63999(15) 0.69959(15) 0.0119(4) Uani 1 1 d . . . . .
C2 C 0.25834(11) 0.74270(15) 0.74488(15) 0.0125(4) Uani 1 1 d . . . . .
C3 C 0.34128(11) 0.75045(16) 0.74244(15) 0.0140(4) Uani 1 1 d . . . . .
H3 H 0.371526 0.818038 0.770109 0.017 Uiso 1 1 calc R . . . .
C4 C 0.38284(11) 0.66308(16) 0.70095(16) 0.0146(4) Uani 1 1 d . . . . .
C5 C 0.33824(11) 0.56215(16) 0.66319(16) 0.0142(4) Uani 1 1 d . . . . .
H5 H 0.364567 0.501434 0.638438 0.017 Uiso 1 1 calc R . . . .
C6 C 0.25297(11) 0.54951(15) 0.66150(15) 0.0125(4) Uani 1 1 d . . . . .
C7 C 0.20949(11) 0.44208(15) 0.61823(15) 0.0126(4) Uani 1 1 d . . . . .
H7 H 0.239653 0.386818 0.592355 0.015 Uiso 1 1 calc R . . . .
C9 C 0.09766(11) 0.30060(15) 0.56569(16) 0.0133(4) Uani 1 1 d . . . . .
C10 C 0.00590(11) 0.30027(15) 0.56915(16) 0.0138(4) Uani 1 1 d . . . . .
H10A H -0.029260 0.245595 0.512271 0.017 Uiso 1 1 calc R . . . .
H10B H 0.006267 0.278522 0.647085 0.017 Uiso 1 1 calc R . . . .
C11 C 0.14579(12) 0.20045(16) 0.64233(17) 0.0172(4) Uani 1 1 d . . . . .
H11A H 0.146192 0.211821 0.722311 0.021 Uiso 1 1 calc R . . . .
H11B H 0.114961 0.129586 0.612890 0.021 Uiso 1 1 calc R . . . .
C12 C 0.09514(11) 0.28908(15) 0.43790(16) 0.0149(4) Uani 1 1 d . . . . .
H12A H 0.153090 0.294800 0.436381 0.018 Uiso 1 1 calc R . . . .
H12B H 0.073350 0.213370 0.408639 0.018 Uiso 1 1 calc R . . . .
C13 C 0.21765(11) 0.83926(16) 0.79525(16) 0.0145(4) Uani 1 1 d . . . . .
C14 C 0.13548(12) 0.88450(17) 0.70113(17) 0.0197(4) Uani 1 1 d . . . . .
H14A H 0.092987 0.824714 0.680367 0.029 Uiso 1 1 calc GR . . . .
H14B H 0.148097 0.907626 0.632265 0.029 Uiso 1 1 calc GR . . . .
H14C H 0.114119 0.949390 0.732070 0.029 Uiso 1 1 calc GR . . . .
C15 C 0.27825(12) 0.94200(16) 0.83838(18) 0.0189(4) Uani 1 1 d . . . . .
H15A H 0.292351 0.973452 0.773552 0.028 Uiso 1 1 calc GR . . . .
H15B H 0.329700 0.916965 0.898904 0.028 Uiso 1 1 calc GR . . . .
H15C H 0.250667 0.999952 0.869708 0.028 Uiso 1 1 calc GR . . . .
C16 C 0.19603(12) 0.79209(17) 0.90133(17) 0.0185(4) Uani 1 1 d . . . . .
H16A H 0.247840 0.768676 0.962160 0.028 Uiso 1 1 calc GR . . . .
H16B H 0.158370 0.727107 0.876681 0.028 Uiso 1 1 calc GR . . . .
H16C H 0.168394 0.851084 0.931279 0.028 Uiso 1 1 calc GR . . . .
C17 C 0.47335(11) 0.68567(17) 0.69733(17) 0.0171(4) Uani 1 1 d . . . . .
C18 C 0.46987(13) 0.78954(18) 0.6167(2) 0.0254(5) Uani 1 1 d . . . . .
H18A H 0.449064 0.855718 0.646402 0.038 Uiso 1 1 calc GR . . . .
H18B H 0.432084 0.772635 0.538231 0.038 Uiso 1 1 calc GR . . . .
H18C H 0.526283 0.805120 0.615015 0.038 Uiso 1 1 calc GR . . . .
C19 C 0.50846(13) 0.58284(18) 0.6491(2) 0.0263(5) Uani 1 1 d . . . . .
H19A H 0.471072 0.565916 0.570417 0.039 Uiso 1 1 calc GR . . . .
H19B H 0.511798 0.517071 0.698757 0.039 Uiso 1 1 calc GR . . . .
H19C H 0.564600 0.600891 0.647722 0.039 Uiso 1 1 calc GR . . . .
C20 C 0.53493(12) 0.7122(2) 0.82268(19) 0.0297(5) Uani 1 1 d . . . . .
H20A H 0.537885 0.646829 0.872751 0.045 Uiso 1 1 calc GR . . . .
H20B H 0.514349 0.777821 0.853520 0.045 Uiso 1 1 calc GR . . . .
H20C H 0.590970 0.728403 0.819925 0.045 Uiso 1 1 calc GR . . . .
N21 N 0.30283(12) 0.29060(19) 0.87606(17) 0.0345(5) Uani 1 1 d . . . . .
C22 C 0.28876(13) 0.3746(2) 0.91436(18) 0.0269(5) Uani 1 1 d . . . . .
C23 C 0.26959(16) 0.4831(2) 0.9617(2) 0.0355(6) Uani 1 1 d . . . . .
H23A H 0.210629 0.503073 0.921923 0.053 Uiso 1 1 calc GR . . . .
H23B H 0.305775 0.542827 0.949642 0.053 Uiso 1 1 calc GR . . . .
H23C H 0.279765 0.474638 1.044658 0.053 Uiso 1 1 calc GR . . . .

loop_
_atom_site_aniso_label
_atom_site_aniso_U_11
_atom_site_aniso_U_22
_atom_site_aniso_U_33
_atom_site_aniso_U_23
_atom_site_aniso_U_13
_atom_site_aniso_U_12
V1 0.00922(16) 0.01176(16) 0.01202(16) -0.00081(12) 0.00403(12) -0.00069(12)
O1 0.0095(6) 0.0131(6) 0.0172(6) -0.0032(5) 0.0046(5) -0.0011(5)
O2 0.0142(6) 0.0179(7) 0.0158(6) 0.0007(6) 0.0056(5) -0.0001(6)
O3 0.0104(6) 0.0103(6) 0.0157(6) -0.0001(5) 0.0043(5) -0.0007(5)
O4 0.0182(7) 0.0204(7) 0.0248(8) 0.0021(7) 0.0068(6) 0.0069(6)
O5 0.0121(6) 0.0139(6) 0.0147(6) -0.0007(5) 0.0044(5) 0.0012(5)
N8 0.0128(7) 0.0101(7) 0.0104(7) 0.0006(6) 0.0027(6) -0.0005(6)
C1 0.0116(8) 0.0138(8) 0.0100(8) 0.0015(7) 0.0032(7) 0.0008(7)
C2 0.0131(8) 0.0139(8) 0.0099(8) 0.0000(7) 0.0029(7) 0.0005(7)
C3 0.0140(9) 0.0133(8) 0.0141(9) -0.0017(7) 0.0038(7) -0.0031(8)
C4 0.0107(8) 0.0185(9) 0.0145(9) 0.0018(8) 0.0039(7) 0.0004(8)
C5 0.0117(9) 0.0158(9) 0.0156(9) 0.0023(8) 0.0052(7) 0.0040(7)
C6 0.0116(8) 0.0142(8) 0.0114(8) 0.0022(7) 0.0035(7) 0.0010(7)
C7 0.0138(9) 0.0121(8) 0.0118(8) 0.0022(7) 0.0044(7) 0.0032(7)
C9 0.0133(9) 0.0110(8) 0.0154(9) -0.0016(7) 0.0045(7) -0.0009(7)
C10 0.0124(9) 0.0108(8) 0.0181(9) 0.0015(7) 0.0050(7) -0.0016(7)
C11 0.0163(9) 0.0134(9) 0.0215(10) 0.0032(8) 0.0058(7) 0.0012(8)
C12 0.0151(9) 0.0125(8) 0.0166(9) -0.0019(7) 0.0049(7) 0.0011(8)
C13 0.0119(8) 0.0150(9) 0.0168(9) -0.0031(8) 0.0052(7) -0.0025(8)
C14 0.0172(10) 0.0161(9) 0.0246(10) -0.0025(8) 0.0057(8) 0.0013(8)
C15 0.0179(10) 0.0154(9) 0.0249(10) -0.0055(8) 0.0091(8) -0.0028(8)
C16 0.0172(9) 0.0204(10) 0.0196(9) -0.0054(8) 0.0084(7) -0.0010(8)
C17 0.0108(9) 0.0198(9) 0.0216(10) -0.0023(8) 0.0068(7) -0.0020(8)
C18 0.0206(10) 0.0261(11) 0.0354(12) 0.0012(10) 0.0171(9) -0.0026(9)
C19 0.0158(10) 0.0260(11) 0.0406(13) -0.0044(10) 0.0142(9) -0.0003(9)
C20 0.0124(9) 0.0432(14) 0.0309(12) -0.0052(11) 0.0040(8) -0.0039(10)
N21 0.0247(10) 0.0440(12) 0.0306(11) -0.0055(10) 0.0041(8) -0.0006(9)
C22 0.0190(10) 0.0383(13) 0.0205(10) 0.0046(10) 0.0027(8) -0.0052(10)
C23 0.0438(14) 0.0319(13) 0.0301(13) 0.0042(11) 0.0116(11) -0.0004(11)

loop_
_atom_type_symbol
_atom_type_description
_atom_type_scat_dispersion_real
_atom_type_scat_dispersion_imag
_atom_type_scat_source
C C 0.0033 0.0016 'International Tables Vol C Tables 4.2.6.8 and 6.1.1.4'
H H 0.0000 0.0000 'International Tables Vol C Tables 4.2.6.8 and 6.1.1.4'
N N 0.0061 0.0033 'International Tables Vol C Tables 4.2.6.8 and 6.1.1.4'
O O 0.0106 0.0060 'International Tables Vol C Tables 4.2.6.8 and 6.1.1.4'
V V 0.3005 0.5294 'International Tables Vol C Tables 4.2.6.8 and 6.1.1.4'

loop_
_exptl_crystal_face_index_h
_exptl_crystal_face_index_k
_exptl_crystal_face_index_l
_exptl_crystal_face_perp_dist
-10 -12 11 0.1821
10 12 -11 0.1821
-10 10 13 0.1177
9 -12 -12 0.1460
20 4 3 0.1599
-20 -4 -3 0.1599
8 -15 -2 0.1783
16 10 -10 0.1659
20 -7 -9 0.1514
21 3 -11 0.1613
-21 6 10 0.1627
11 -3 -16 0.1586
-11 -6 16 0.1677
-2 -10 13 0.1664
12 -7 9 0.1708
-16 0 -8 0.1901

loop_
_geom_angle_atom_site_label_1
_geom_angle_atom_site_label_2
_geom_angle_atom_site_label_3
_geom_angle
_geom_angle_site_symmetry_1
_geom_angle_site_symmetry_3
O1 V1 O3 84.26(5) . 3_566
O1 V1 O3 151.96(5) . .
O1 V1 N8 83.73(5) . .
O2 V1 O1 101.04(6) . .
O2 V1 O3 98.89(6) . .
O2 V1 O3 170.06(6) . 3_566
O2 V1 O5 101.40(6) . 3_566
O2 V1 N8 92.03(6) . .
O3 V1 O3 73.41(5) . 3_566
O3 V1 N8 76.02(5) . .
O5 V1 O1 97.35(6) 3_566 .
O5 V1 O3 97.82(5) 3_566 .
O5 V1 O3 86.11(5) 3_566 3_566
O5 V1 N8 166.01(6) 3_566 .
N8 V1 O3 80.11(5) . 3_566
C1 O1 V1 140.34(12) . .
V1 O3 V1 106.59(5) . 3_566
C10 O3 V1 112.51(10) . .
C10 O3 V1 114.57(10) . 3_566
C11 O4 H4 108.7(19) . .
C12 O5 V1 140.70(11) . 3_566
C7 N8 V1 127.56(12) . .
C7 N8 C9 118.54(15) . .
C9 N8 V1 113.63(10) . .
O1 C1 C2 119.45(15) . .
O1 C1 C6 120.52(16) . .
C6 C1 C2 120.02(15) . .
C1 C2 C13 120.99(15) . .
C3 C2 C1 116.84(16) . .
C3 C2 C13 122.17(16) . .
C2 C3 H3 117.7 . .
C2 C3 C4 124.60(17) . .
C4 C3 H3 117.7 . .
C3 C4 C17 119.11(16) . .
C5 C4 C3 117.16(16) . .
C5 C4 C17 123.71(16) . .
C4 C5 H5 119.5 . .
C4 C5 C6 120.98(17) . .
C6 C5 H5 119.5 . .
C1 C6 C5 120.26(17) . .
C1 C6 C7 121.82(16) . .
C5 C6 C7 117.92(16) . .
N8 C7 C6 125.68(16) . .
N8 C7 H7 117.2 . .
C6 C7 H7 117.2 . .
N8 C9 C10 104.55(14) . .
N8 C9 C11 113.59(14) . .
N8 C9 C12 109.42(14) . .
C11 C9 C10 107.48(14) . .
C11 C9 C12 111.75(15) . .
C12 C9 C10 109.74(14) . .
O3 C10 C9 107.33(14) . .
O3 C10 H10A 110.2 . .
O3 C10 H10B 110.2 . .
C9 C10 H10A 110.2 . .
C9 C10 H10B 110.2 . .
H10A C10 H10B 108.5 . .
O4 C11 C9 113.90(15) . .
O4 C11 H11A 108.8 . .
O4 C11 H11B 108.8 . .
C9 C11 H11A 108.8 . .
C9 C11 H11B 108.8 . .
H11A C11 H11B 107.7 . .
O5 C12 C9 113.35(14) . .
O5 C12 H12A 108.9 . .
O5 C12 H12B 108.9 . .
C9 C12 H12A 108.9 . .
C9 C12 H12B 108.9 . .
H12A C12 H12B 107.7 . .
C2 C13 C14 110.88(15) . .
C2 C13 C16 108.99(15) . .
C14 C13 C16 109.56(15) . .
C15 C13 C2 112.11(14) . .
C15 C13 C14 107.39(15) . .
C15 C13 C16 107.84(15) . .
C13 C14 H14A 109.5 . .
C13 C14 H14B 109.5 . .
C13 C14 H14C 109.5 . .
H14A C14 H14B 109.5 . .
H14A C14 H14C 109.5 . .
H14B C14 H14C 109.5 . .
C13 C15 H15A 109.5 . .
C13 C15 H15B 109.5 . .
C13 C15 H15C 109.5 . .
H15A C15 H15B 109.5 . .
H15A C15 H15C 109.5 . .
H15B C15 H15C 109.5 . .
C13 C16 H16A 109.5 . .
C13 C16 H16B 109.5 . .
C13 C16 H16C 109.5 . .
H16A C16 H16B 109.5 . .
H16A C16 H16C 109.5 . .
H16B C16 H16C 109.5 . .
C4 C17 C20 109.58(15) . .
C18 C17 C4 108.90(15) . .
C18 C17 C20 109.44(17) . .
C19 C17 C4 112.29(16) . .
C19 C17 C18 108.07(16) . .
C19 C17 C20 108.51(17) . .
C17 C18 H18A 109.5 . .
C17 C18 H18B 109.5 . .
C17 C18 H18C 109.5 . .
H18A C18 H18B 109.5 . .
H18A C18 H18C 109.5 . .
H18B C18 H18C 109.5 . .
C17 C19 H19A 109.5 . .
C17 C19 H19B 109.5 . .
C17 C19 H19C 109.5 . .
H19A C19 H19B 109.5 . .
H19A C19 H19C 109.5 . .
H19B C19 H19C 109.5 . .
C17 C20 H20A 109.5 . .
C17 C20 H20B 109.5 . .
C17 C20 H20C 109.5 . .
H20A C20 H20B 109.5 . .
H20A C20 H20C 109.5 . .
H20B C20 H20C 109.5 . .
N21 C22 C23 179.1(3) . .
C22 C23 H23A 109.5 . .
C22 C23 H23B 109.5 . .
C22 C23 H23C 109.5 . .
H23A C23 H23B 109.5 . .
H23A C23 H23C 109.5 . .
H23B C23 H23C 109.5 . .

loop_
_geom_bond_atom_site_label_1
_geom_bond_atom_site_label_2
_geom_bond_distance
_geom_bond_site_symmetry_2
V1 O1 1.8646(12) .
V1 O2 1.6009(13) .
V1 O3 2.3066(12) 3_566
V1 O3 1.9028(12) .
V1 O5 1.7981(12) 3_566
V1 N8 2.1323(15) .
O1 C1 1.329(2) .
O3 C10 1.421(2) .
O4 H4 0.79(3) .
O4 C11 1.426(2) .
O5 C12 1.412(2) .
N8 C7 1.292(2) .
N8 C9 1.493(2) .
C1 C2 1.420(2) .
C1 C6 1.405(2) .
C2 C3 1.389(2) .
C2 C13 1.536(2) .
C3 H3 0.9300 .
C3 C4 1.410(3) .
C4 C5 1.378(3) .
C4 C17 1.539(2) .
C5 H5 0.9300 .
C5 C6 1.415(2) .
C6 C7 1.446(2) .
C7 H7 0.9300 .
C9 C10 1.537(2) .
C9 C11 1.530(2) .
C9 C12 1.531(2) .
C10 H10A 0.9700 .
C10 H10B 0.9700 .
C11 H11A 0.9700 .
C11 H11B 0.9700 .
C12 H12A 0.9700 .
C12 H12B 0.9700 .
C13 C14 1.539(3) .
C13 C15 1.533(2) .
C13 C16 1.540(3) .
C14 H14A 0.9600 .
C14 H14B 0.9600 .
C14 H14C 0.9600 .
C15 H15A 0.9600 .
C15 H15B 0.9600 .
C15 H15C 0.9600 .
C16 H16A 0.9600 .
C16 H16B 0.9600 .
C16 H16C 0.9600 .
C17 C18 1.537(3) .
C17 C19 1.527(3) .
C17 C20 1.539(3) .
C18 H18A 0.9600 .
C18 H18B 0.9600 .
C18 H18C 0.9600 .
C19 H19A 0.9600 .
C19 H19B 0.9600 .
C19 H19C 0.9600 .
C20 H20A 0.9600 .
C20 H20B 0.9600 .
C20 H20C 0.9600 .
N21 C22 1.137(3) .
C22 C23 1.461(3) .
C23 H23A 0.9600 .
C23 H23B 0.9600 .
C23 H23C 0.9600 .

loop_
_geom_hbond_atom_site_label_D
_geom_hbond_atom_site_label_H
_geom_hbond_atom_site_label_A
_geom_hbond_distance_DH
_geom_hbond_distance_HA
_geom_hbond_distance_DA
_geom_hbond_angle_DHA
_geom_hbond_site_symmetry_A
_geom_hbond_publ_flag
O4 H4 N21 0.79(3) 2.13(3) 2.884(3) 157(3) . yes

loop_
_geom_torsion_atom_site_label_1
_geom_torsion_atom_site_label_2
_geom_torsion_atom_site_label_3
_geom_torsion_atom_site_label_4
_geom_torsion
_geom_torsion_site_symmetry_1
_geom_torsion_site_symmetry_2
_geom_torsion_site_symmetry_3
_geom_torsion_site_symmetry_4
V1 O1 C1 C2 179.72(13) . . . .
V1 O1 C1 C6 -0.5(3) . . . .
V1 O3 C10 C9 -58.30(15) . . . .
V1 O3 C10 C9 63.65(15) 3_566 . . .
V1 O5 C12 C9 -18.8(2) 3_566 . . .
V1 N8 C7 C6 6.7(3) . . . .
V1 N8 C9 C10 -4.54(16) . . . .
V1 N8 C9 C11 -121.41(13) . . . .
V1 N8 C9 C12 112.94(13) . . . .
O1 C1 C2 C3 -176.54(15) . . . .
O1 C1 C2 C13 4.2(2) . . . .
O1 C1 C6 C5 177.46(16) . . . .
O1 C1 C6 C7 -1.7(3) . . . .
O2 V1 O1 C1 94.36(18) . . . .
O3 V1 O1 C1 -40.2(2) . . . .
O3 V1 O1 C1 -77.13(18) 3_566 . . .
O5 V1 O1 C1 -162.44(17) 3_566 . . .
N8 V1 O1 C1 3.51(17) . . . .
N8 C9 C10 O3 35.94(17) . . . .
N8 C9 C11 O4 -66.4(2) . . . .
N8 C9 C12 O5 -59.49(18) . . . .
C1 C2 C3 C4 -1.5(3) . . . .
C1 C2 C13 C14 -59.7(2) . . . .
C1 C2 C13 C15 -179.67(16) . . . .
C1 C2 C13 C16 61.0(2) . . . .
C1 C6 C7 N8 -1.8(3) . . . .
C2 C1 C6 C5 -2.8(3) . . . .
C2 C1 C6 C7 178.04(16) . . . .
C2 C3 C4 C5 -1.7(3) . . . .
C2 C3 C4 C17 176.86(17) . . . .
C3 C2 C13 C14 121.08(18) . . . .
C3 C2 C13 C15 1.1(2) . . . .
C3 C2 C13 C16 -118.24(18) . . . .
C3 C4 C5 C6 2.7(3) . . . .
C3 C4 C17 C18 -59.8(2) . . . .
C3 C4 C17 C19 -179.43(17) . . . .
C3 C4 C17 C20 59.9(2) . . . .
C4 C5 C6 C1 -0.6(3) . . . .
C4 C5 C6 C7 178.63(16) . . . .
C5 C4 C17 C18 118.7(2) . . . .
C5 C4 C17 C19 -0.9(3) . . . .
C5 C4 C17 C20 -121.6(2) . . . .
C5 C6 C7 N8 179.00(17) . . . .
C6 C1 C2 C3 3.7(2) . . . .
C6 C1 C2 C13 -175.59(16) . . . .
C7 N8 C9 C10 -178.99(15) . . . .
C7 N8 C9 C11 64.1(2) . . . .
C7 N8 C9 C12 -61.5(2) . . . .
C9 N8 C7 C6 -179.70(16) . . . .
C10 C9 C11 O4 178.41(15) . . . .
C10 C9 C12 O5 54.68(19) . . . .
C11 C9 C10 O3 156.95(14) . . . .
C11 C9 C12 O5 173.81(14) . . . .
C12 C9 C10 O3 -81.33(17) . . . .
C12 C9 C11 O4 58.0(2) . . . .
C13 C2 C3 C4 177.79(17) . . . .
C17 C4 C5 C6 -175.77(16) . . . .

loop_
_exptl_oxdiff_crystal_face_indexfrac_h
_exptl_oxdiff_crystal_face_indexfrac_k
_exptl_oxdiff_crystal_face_indexfrac_l
_exptl_oxdiff_crystal_face_x
_exptl_oxdiff_crystal_face_y
_exptl_oxdiff_crystal_face_z
-10.0009 -11.9999 11.0004 0.3916 0.0452 0.9227
10.0009 11.9999 -11.0004 -0.3916 -0.0452 -0.9227
-10.0011 10.0001 12.9997 0.9440 0.0761 -0.3078
9.0011 -12.0001 -11.9996 -0.9263 -0.0719 0.4444
19.9994 4.0001 3.0001 0.0980 -0.9689 -0.2964
-19.9994 -4.0001 -3.0001 -0.0980 0.9689 0.2964
8.0001 -15.0000 -1.9994 -0.4648 -0.3573 0.7828
16.0007 9.9999 -10.0002 -0.4224 -0.3528 -0.8264
20.0006 -7.0001 -8.9996 -0.7456 -0.6356 0.1423
21.0007 2.9999 -10.9999 -0.6515 -0.5738 -0.4694
-21.0007 6.0001 9.9997 0.7837 0.6441 -0.0631
11.0014 -3.0002 -15.9999 -0.9627 0.0045 -0.1478
-11.0013 -5.9998 16.0002 0.7789 -0.0431 0.6643
-2.0012 -9.9998 13.0004 0.4802 -0.3660 0.7940
11.9990 -6.9999 9.0004 0.2383 -0.8500 0.4772
-15.9990 -0.0001 -8.0002 -0.3020 0.9664 -0.0364
